data_4508528
loop_
_publ_author_name
'Paton, Andrew S.'
'Morse, Graham E.'
'Lough, Alan J.'
'Bender, Timothy P.'

_publ_section_title
;
 Utilizing the \p-Acidity of Boron Subphthalocyanine To Achieve Novel
 Solid-State Arrangements
;
_journal_issue 12
_journal_name_full 'Crystal Growth &amp; Design'
_journal_page_first 5368
_journal_paper_doi 10.1021/cg4012795
_journal_volume 13
_journal_year 2013
_chemical_formula_moiety 'C34 H19 B N6 O'
_chemical_formula_sum 'C34 H19 B N6 O'
_chemical_formula_weight 538.36
_chemical_name_common ' \b-naphthoxy-boronsubphthalocyanine'
_chemical_name_systematic ' (2-naphthoxy)(subphthalocyaninato)boron'
_space_group_IT_number 62
_symmetry_cell_setting orthorhombic
_symmetry_space_group_name_Hall '-P 2ac 2n'
_symmetry_space_group_name_H-M 'P n m a'
_atom_sites_solution_hydrogens geom
_atom_sites_solution_primary direct
_atom_sites_solution_secondary difmap
_audit_creation_method SHELXL-97
_cell_angle_alpha 90.00
_cell_angle_beta 90.00
_cell_angle_gamma 90.00
_cell_formula_units_Z 4
_cell_length_a 17.1461(8)
_cell_length_b 13.9303(4)
_cell_length_c 10.3758(4)
_cell_measurement_reflns_used 15857
_cell_measurement_temperature 150(1)
_cell_measurement_theta_max 27.5
_cell_measurement_theta_min 2.7
_cell_volume 2478.26(17)
_computing_cell_refinement 'Denzo-SMN (Otwinowski & Minor, 1997)'
_computing_data_collection 'Collect (Nonius B.V., 1997-2002)'
_computing_data_reduction Denzo-SMN
_computing_molecular_graphics 'PLATON (Spek, 2009)'
_computing_publication_material 'SHELXTL V6.1'
_computing_structure_refinement 'SHELXTL V6.1 (Sheldrick, 2008)'
_computing_structure_solution 'SIR-92 (Altomare et al., 1994)'
_diffrn_ambient_temperature 150(1)
_diffrn_detector_area_resol_mean 9
_diffrn_measured_fraction_theta_full 0.994
_diffrn_measured_fraction_theta_max 0.994
_diffrn_measurement_device_type 'Nonius KappaCCD'
_diffrn_measurement_method '\f scans and \w scans with \k offsets'
_diffrn_radiation_monochromator graphite
_diffrn_radiation_source 'fine-focus sealed tube'
_diffrn_radiation_type MoK\a
_diffrn_radiation_wavelength 0.71073
_diffrn_reflns_av_R_equivalents 0.0578
_diffrn_reflns_av_sigmaI/netI 0.0387
_diffrn_reflns_limit_h_max 22
_diffrn_reflns_limit_h_min -22
_diffrn_reflns_limit_k_max 17
_diffrn_reflns_limit_k_min -17
_diffrn_reflns_limit_l_max 13
_diffrn_reflns_limit_l_min -13
_diffrn_reflns_number 15857
_diffrn_reflns_theta_full 27.52
_diffrn_reflns_theta_max 27.52
_diffrn_reflns_theta_min 2.72
_exptl_absorpt_coefficient_mu 0.090
_exptl_absorpt_correction_T_max 0.988
_exptl_absorpt_correction_T_min 0.878
_exptl_absorpt_correction_type multi-scan
_exptl_absorpt_process_details
;
multi-scan from symmetry-related measurements
 Sortav (Blessing 1995)
;
_exptl_crystal_colour red
_exptl_crystal_density_diffrn 1.443
_exptl_crystal_density_method 'not measured'
_exptl_crystal_description plate
_exptl_crystal_F_000 1112
_exptl_crystal_size_max 0.40
_exptl_crystal_size_mid 0.30
_exptl_crystal_size_min 0.14
_refine_diff_density_max 0.218
_refine_diff_density_min -0.227
_refine_diff_density_rms 0.045
_refine_ls_extinction_coef 0.0084(14)
_refine_ls_extinction_expression Fc^*^=kFc[1+0.001xFc^2^\l^3^/sin(2\q)]^-1/4^
_refine_ls_extinction_method SHELXL
_refine_ls_goodness_of_fit_ref 1.029
_refine_ls_hydrogen_treatment constr
_refine_ls_matrix_type full
_refine_ls_number_parameters 218
_refine_ls_number_reflns 2955
_refine_ls_number_restraints 0
_refine_ls_restrained_S_all 1.029
_refine_ls_R_factor_all 0.0673
_refine_ls_R_factor_gt 0.0452
_refine_ls_shift/su_max 0.000
_refine_ls_shift/su_mean 0.000
_refine_ls_structure_factor_coef Fsqd
_refine_ls_weighting_details 'calc w=1/[\s^2^(Fo^2^)+(0.0561P)^2^+0.7724P] where P=(Fo^2^+2Fc^2^)/3'
_refine_ls_weighting_scheme calc
_refine_ls_wR_factor_gt 0.1070
_refine_ls_wR_factor_ref 0.1186
_reflns_number_gt 2212
_reflns_number_total 2955
_reflns_threshold_expression I>2\s(I)
_cod_data_source_file cg4012795_si_003.cif
_cod_data_source_block k09255a
_cod_database_code 4508528

loop_
_symmetry_equiv_pos_as_xyz
'x, y, z'
'-x+1/2, -y, z+1/2'
'-x, y+1/2, -z'
'x+1/2, -y+1/2, -z+1/2'
'-x, -y, -z'
'x-1/2, y, -z-1/2'
'x, -y-1/2, z'
'-x-1/2, y-1/2, z-1/2'

loop_
_atom_site_label
_atom_site_type_symbol
_atom_site_fract_x
_atom_site_fract_y
_atom_site_fract_z
_atom_site_U_iso_or_equiv
_atom_site_adp_type
_atom_site_occupancy
_atom_site_symmetry_multiplicity
_atom_site_calc_flag
_atom_site_refinement_flags
_atom_site_disorder_assembly
_atom_site_disorder_group
O1 O 0.59218(9) 0.2500 0.05728(14) 0.0346(4) Uani 1 2 d S . .
N1 N 0.57779(10) 0.2500 0.29675(16) 0.0230(4) Uani 1 2 d S . .
N2 N 0.59619(7) 0.08460(9) 0.34588(12) 0.0264(3) Uani 1 1 d . . .
N3 N 0.68253(7) 0.16537(8) 0.20191(11) 0.0240(3) Uani 1 1 d . . .
N4 N 0.80016(10) 0.2500 0.15576(16) 0.0270(4) Uani 1 2 d S . .
C1 C 0.43724(9) 0.20000(12) 0.66550(15) 0.0328(4) Uani 1 1 d . . .
H1 H 0.4118 0.1667 0.7335 0.039 Uiso 1 1 calc R . .
C2 C 0.47331(8) 0.14801(11) 0.56897(14) 0.0287(3) Uani 1 1 d . A .
H2 H 0.4732 0.0798 0.5698 0.034 Uiso 1 1 calc R . .
C3 C 0.50993(8) 0.19892(10) 0.47020(13) 0.0245(3) Uani 1 1 d . . .
C4 C 0.55868(8) 0.16827(10) 0.36302(13) 0.0237(3) Uani 1 1 d . A .
C5 C 0.66107(9) 0.08660(10) 0.27248(14) 0.0252(3) Uani 1 1 d . A .
C6 C 0.72907(9) 0.02394(10) 0.27630(14) 0.0275(3) Uani 1 1 d . . .
C7 C 0.74242(10) -0.06259(11) 0.34039(15) 0.0318(4) Uani 1 1 d . A .
H7A H 0.7016 -0.0948 0.3848 0.038 Uiso 1 1 calc R . .
C8 C 0.81733(10) -0.09990(12) 0.33701(16) 0.0369(4) Uani 1 1 d . . .
H8A H 0.8278 -0.1591 0.3791 0.044 Uiso 1 1 calc R A .
C9 C 0.87770(10) -0.05255(12) 0.27316(16) 0.0397(4) Uani 1 1 d . A .
H9A H 0.9280 -0.0810 0.2709 0.048 Uiso 1 1 calc R . .
C10 C 0.86601(9) 0.03479(12) 0.21305(15) 0.0338(4) Uani 1 1 d . . .
H10A H 0.9078 0.0674 0.1718 0.041 Uiso 1 1 calc R A .
C11 C 0.79100(9) 0.07378(11) 0.21467(14) 0.0279(3) Uani 1 1 d . A .
C12 C 0.76119(9) 0.16789(10) 0.17756(13) 0.0252(3) Uani 1 1 d . A .
C13 C 0.45943(10) 0.30755(11) 0.02421(16) 0.0281(6) Uani 0.50 1 d PG A -1
H13A H 0.4749 0.3729 0.0303 0.034 Uiso 0.50 1 calc PR A -1
C14 C 0.51437(8) 0.23496(14) 0.03856(15) 0.0257(8) Uani 0.50 1 d PG A -1
C15 C 0.49169(10) 0.13939(12) 0.02964(17) 0.0328(7) Uani 0.50 1 d PG A -1
H15A H 0.5292 0.0898 0.0394 0.039 Uiso 0.50 1 calc PR A -1
C16 C 0.41406(11) 0.11641(10) 0.00638(19) 0.0356(8) Uani 0.50 1 d PG A -1
H16A H 0.3986 0.0511 0.0003 0.043 Uiso 0.50 1 calc PR A -1
C17 C 0.35912(8) 0.18900(12) -0.00797(11) 0.0287(9) Uani 0.50 1 d PG A -1
C18 C 0.38180(9) 0.28457(11) 0.00095(10) 0.0257(9) Uani 0.50 1 d PG A -1
C19 C 0.32686(13) 0.35716(15) -0.01340(18) 0.0350(8) Uani 0.50 1 d PG A -1
H19A H 0.3424 0.4225 -0.0073 0.042 Uiso 0.50 1 calc PR A -1
C20 C 0.24924(11) 0.3342(2) -0.03666(17) 0.0356(11) Uani 0.50 1 d PG A -1
H20A H 0.2117 0.3838 -0.0465 0.043 Uiso 0.50 1 calc PR A -1
C21 C 0.22656(8) 0.2386(2) -0.04558(16) 0.0458(11) Uani 0.50 1 d PG A -1
H21A H 0.1735 0.2229 -0.0615 0.055 Uiso 0.50 1 calc PR A -1
C22 C 0.28150(9) 0.16603(19) -0.03123(18) 0.0427(13) Uani 0.50 1 d PG A -1
H22A H 0.2660 0.1007 -0.0373 0.051 Uiso 0.50 1 calc PR A -1
B1 B 0.62997(14) 0.2500 0.1814(2) 0.0241(5) Uani 1 2 d S . .

loop_
_atom_site_aniso_label
_atom_site_aniso_U_11
_atom_site_aniso_U_22
_atom_site_aniso_U_33
_atom_site_aniso_U_23
_atom_site_aniso_U_13
_atom_site_aniso_U_12
O1 0.0258(8) 0.0554(10) 0.0225(8) 0.000 0.0004(6) 0.000
N1 0.0217(9) 0.0229(8) 0.0243(9) 0.000 -0.0004(7) 0.000
N2 0.0267(6) 0.0244(6) 0.0281(7) -0.0008(5) 0.0022(5) -0.0014(5)
N3 0.0246(6) 0.0234(6) 0.0240(6) -0.0009(5) 0.0016(5) 0.0002(5)
N4 0.0279(9) 0.0281(9) 0.0250(9) 0.000 0.0030(7) 0.000
C1 0.0258(8) 0.0484(9) 0.0242(8) 0.0037(7) 0.0026(6) -0.0019(7)
C2 0.0250(8) 0.0344(8) 0.0266(8) 0.0040(6) -0.0009(6) -0.0024(6)
C3 0.0200(7) 0.0296(7) 0.0239(7) -0.0001(6) -0.0022(5) -0.0008(6)
C4 0.0237(7) 0.0246(7) 0.0228(7) 0.0009(5) -0.0005(6) -0.0032(6)
C5 0.0279(8) 0.0226(7) 0.0251(7) -0.0013(5) 0.0004(6) -0.0013(6)
C6 0.0308(8) 0.0252(7) 0.0264(8) -0.0027(6) 0.0000(6) 0.0019(6)
C7 0.0387(9) 0.0271(8) 0.0296(8) -0.0010(6) 0.0025(7) 0.0013(7)
C8 0.0466(10) 0.0294(8) 0.0346(9) 0.0025(6) -0.0016(8) 0.0103(7)
C9 0.0378(10) 0.0432(10) 0.0382(10) 0.0006(7) 0.0039(8) 0.0152(8)
C10 0.0304(8) 0.0391(9) 0.0318(8) 0.0014(7) 0.0057(7) 0.0065(7)
C11 0.0310(8) 0.0282(7) 0.0245(7) -0.0018(6) 0.0031(6) 0.0039(6)
C12 0.0262(8) 0.0280(8) 0.0214(7) -0.0023(6) 0.0031(6) 0.0020(6)
C13 0.0310(17) 0.0288(18) 0.0245(15) -0.0021(12) -0.0009(13) -0.0009(14)
C14 0.0268(12) 0.030(2) 0.0199(11) 0.0024(12) 0.0020(9) 0.0047(14)
C15 0.0372(19) 0.0344(18) 0.0269(16) 0.0016(13) 0.0004(13) 0.0004(14)
C16 0.047(2) 0.0302(17) 0.0299(16) 0.0022(13) -0.0005(14) -0.0096(15)
C17 0.029(2) 0.032(2) 0.0246(16) -0.0004(14) 0.0026(14) -0.0188(17)
C18 0.0272(18) 0.0291(19) 0.0208(15) -0.0018(10) -0.0001(13) 0.0069(13)
C19 0.030(2) 0.048(2) 0.0273(17) -0.0085(15) -0.0029(16) -0.0045(18)
C20 0.034(3) 0.051(2) 0.0219(17) -0.0058(17) 0.0019(15) 0.007(2)
C21 0.0283(14) 0.081(3) 0.0277(13) -0.012(3) 0.0028(11) -0.027(3)
C22 0.037(4) 0.058(3) 0.033(2) -0.0038(19) 0.0079(19) -0.011(2)
B1 0.0255(12) 0.0249(12) 0.0218(11) 0.000 0.0028(9) 0.000

loop_
_atom_type_symbol
_atom_type_description
_atom_type_scat_dispersion_real
_atom_type_scat_dispersion_imag
_atom_type_scat_source
C C 0.0033 0.0016 'International Tables Vol C Tables 4.2.6.8 and 6.1.1.4'
H H 0.0000 0.0000 'International Tables Vol C Tables 4.2.6.8 and 6.1.1.4'
N N 0.0061 0.0033 'International Tables Vol C Tables 4.2.6.8 and 6.1.1.4'
O O 0.0106 0.0060 'International Tables Vol C Tables 4.2.6.8 and 6.1.1.4'
B B 0.0013 0.0007 'International Tables Vol C Tables 4.2.6.8 and 6.1.1.4'

loop_
_geom_angle_atom_site_label_1
_geom_angle_atom_site_label_2
_geom_angle_atom_site_label_3
_geom_angle
_geom_angle_site_symmetry_1
_geom_angle_site_symmetry_3
C14 O1 B1 124.52(15) . .
C14 O1 B1 124.52(15) 7_565 .
C4 N1 C4 112.44(17) 7_565 .
C4 N1 B1 123.04(9) 7_565 .
C4 N1 B1 123.04(9) . .
C4 N2 C5 116.87(12) . .
C5 N3 C12 112.52(12) . .
C5 N3 B1 122.98(13) . .
C12 N3 B1 122.99(13) . .
C12 N4 C12 116.67(18) . 7_565
C2 C1 C1 121.60(9) . 7_565
C1 C2 C3 117.85(14) . .
C2 C3 C3 120.55(9) . 7_565
C2 C3 C4 132.10(14) . .
C3 C3 C4 107.06(8) 7_565 .
N2 C4 N1 122.71(13) . .
N2 C4 C3 129.11(13) . .
N1 C4 C3 106.08(12) . .
N2 C5 N3 122.69(13) . .
N2 C5 C6 129.23(13) . .
N3 C5 C6 106.23(12) . .
C7 C6 C11 120.93(14) . .
C7 C6 C5 131.43(14) . .
C11 C6 C5 107.04(12) . .
C8 C7 C6 117.63(15) . .
C7 C8 C9 121.50(15) . .
C10 C9 C8 121.55(15) . .
C9 C10 C11 118.07(15) . .
C10 C11 C6 120.25(14) . .
C10 C11 C12 132.00(14) . .
C6 C11 C12 107.22(13) . .
N4 C12 N3 122.78(13) . .
N4 C12 C11 129.43(14) . .
N3 C12 C11 105.82(12) . .
C14 C13 C18 120.0 . .
O1 C14 C15 115.48(13) . .
O1 C14 C13 124.49(12) . .
C15 C14 C13 120.0 . .
C14 C15 C16 120.0 . .
C17 C16 C15 120.0 . .
C16 C17 C18 120.0 . .
C16 C17 C22 120.0 . .
C18 C17 C22 120.0 . .
C19 C18 C17 120.0 . .
C19 C18 C13 120.0 . .
C17 C18 C13 120.0 . .
C18 C19 C20 120.0 . .
C19 C20 C21 120.0 . .
C22 C21 C20 120.0 . .
C21 C22 C17 120.0 . .
O1 B1 N1 116.51(18) . .
O1 B1 N3 113.38(11) . 7_565
N1 B1 N3 104.27(12) . 7_565
O1 B1 N3 113.38(11) . .
N1 B1 N3 104.27(12) . .
N3 B1 N3 103.71(17) 7_565 .

loop_
_geom_bond_atom_site_label_1
_geom_bond_atom_site_label_2
_geom_bond_distance
_geom_bond_site_symmetry_2
O1 C14 1.3644(19) .
O1 C14 1.364(2) 7_565
O1 B1 1.442(3) .
N1 C4 1.3698(16) 7_565
N1 C4 1.3698(16) .
N1 B1 1.494(3) .
N2 C4 1.3430(18) .
N2 C5 1.3485(19) .
N3 C5 1.3695(18) .
N3 C12 1.3725(19) .
N3 B1 1.4991(18) .
N4 C12 1.3438(17) .
N4 C12 1.3438(17) 7_565
C1 C2 1.382(2) .
C1 C1 1.393(3) 7_565
C2 C3 1.396(2) .
C3 C3 1.423(3) 7_565
C3 C4 1.455(2) .
C5 C6 1.457(2) .
C6 C7 1.396(2) .
C6 C11 1.421(2) .
C7 C8 1.386(2) .
C8 C9 1.395(2) .
C9 C10 1.382(2) .
C10 C11 1.396(2) .
C11 C12 1.459(2) .
C13 C14 1.3900 .
C13 C18 1.3900 .
C14 C15 1.3900 .
C15 C16 1.3900 .
C16 C17 1.3900 .
C17 C18 1.3900 .
C17 C22 1.3900 .
C18 C19 1.3900 .
C19 C20 1.3900 .
C20 C21 1.3900 .
C21 C22 1.3900 .
B1 N3 1.4991(18) 7_565
